data_7202510
loop_
_publ_author_name
'Chen, Zhen-Feng'
'Zhang, Shu-Feng'
'Luo, Hai-Sheng'
'Abrahams, Brendan F.'
'Liang, Hong'

_publ_section_title
;
 Ni2(R*COO)4(H2O)(4,4?-bipy)2?a robust homochiral quartz-like network
 with large chiral channels
;
_journal_issue 1
_journal_name_full CrystEngComm
_journal_page_first 27
_journal_paper_doi 10.1039/b613047j
_journal_volume 9
_journal_year 2007
_chemical_formula_sum 'C100 H126 N4 Ni2 O9'
_chemical_formula_weight 1645.47
_chemical_name_systematic
;
?
;
_space_group_IT_number 152
_symmetry_cell_setting trigonal
_symmetry_space_group_name_Hall 'P 31 2"'
_symmetry_space_group_name_H-M 'P 31 2 1'
_atom_sites_solution_hydrogens geom
_atom_sites_solution_primary direct
_atom_sites_solution_secondary difmap
_audit_creation_method SHELXL-97
_cell_angle_alpha 90.000(5)
_cell_angle_beta 90.000(5)
_cell_angle_gamma 120.000(5)
_cell_formula_units_Z 3
_cell_length_a 25.531(5)
_cell_length_b 25.531(5)
_cell_length_c 14.907(5)
_cell_measurement_reflns_used 19807
_cell_measurement_temperature 193(2)
_cell_measurement_theta_max 25.3
_cell_measurement_theta_min 3.1
_cell_volume 8415(4)
_computing_cell_refinement CrystalClear
_computing_data_collection CrystalClear
_computing_data_reduction CrystalStructure
_computing_structure_refinement 'SHELXL-97 (Sheldrick, 1997)'
_computing_structure_solution 'SHELXS-97 (Sheldrick, 1997)'
_diffrn_ambient_temperature 193(2)
_diffrn_measured_fraction_theta_full 0.996
_diffrn_measured_fraction_theta_max 0.996
_diffrn_measurement_device_type 'Rigaku Mercury'
_diffrn_measurement_method \w
_diffrn_radiation_monochromator graphite
_diffrn_radiation_source 'fine-focus sealed tube'
_diffrn_radiation_type MoK\a
_diffrn_radiation_wavelength 0.71073
_diffrn_reflns_av_R_equivalents 0.0778
_diffrn_reflns_av_sigmaI/netI 0.0657
_diffrn_reflns_limit_h_max 22
_diffrn_reflns_limit_h_min -30
_diffrn_reflns_limit_k_max 30
_diffrn_reflns_limit_k_min -30
_diffrn_reflns_limit_l_max 17
_diffrn_reflns_limit_l_min -17
_diffrn_reflns_number 58691
_diffrn_reflns_theta_full 25.34
_diffrn_reflns_theta_max 25.34
_diffrn_reflns_theta_min 3.08
_exptl_absorpt_coefficient_mu 0.383
_exptl_absorpt_correction_T_max 0.909
_exptl_absorpt_correction_T_min 0.774
_exptl_absorpt_correction_type multi-scan
_exptl_absorpt_process_details
;
'Jacobson, R. (1998) Private communication'
;
_exptl_crystal_colour yellow-green
_exptl_crystal_density_diffrn 0.974
_exptl_crystal_density_method 'not measured'
_exptl_crystal_description block
_exptl_crystal_F_000 2646
_exptl_crystal_size_max 0.30
_exptl_crystal_size_mid 0.28
_exptl_crystal_size_min 0.25
_refine_diff_density_max 0.393
_refine_diff_density_min -0.303
_refine_diff_density_rms 0.068
_refine_ls_abs_structure_details 'Flack H D (1983), Acta Cryst. A39, 876-881'
_refine_ls_abs_structure_Flack 0.05(2)
_refine_ls_extinction_method none
_refine_ls_goodness_of_fit_ref 1.165
_refine_ls_hydrogen_treatment constr
_refine_ls_matrix_type full
_refine_ls_number_parameters 546
_refine_ls_number_reflns 10246
_refine_ls_number_restraints 12
_refine_ls_restrained_S_all 1.168
_refine_ls_R_factor_all 0.0912
_refine_ls_R_factor_gt 0.0769
_refine_ls_shift/su_max 0.001
_refine_ls_shift/su_mean 0.000
_refine_ls_structure_factor_coef Fsqd
_refine_ls_weighting_details 'calc w=1/[\s^2^(Fo^2^)+(0.0846P)^2^+4.0622P] where P=(Fo^2^+2Fc^2^)/3'
_refine_ls_weighting_scheme calc
_refine_ls_wR_factor_gt 0.1818
_refine_ls_wR_factor_ref 0.1892
_reflns_number_gt 8843
_reflns_number_total 10246
_reflns_threshold_expression >2sigma(I)
_cod_data_source_file b613047j.txt
_cod_data_source_block chenp3121
_cod_original_sg_symbol_H-M P3(1)21
_cod_database_code 7202510

loop_
_symmetry_equiv_pos_as_xyz
'x, y, z'
'-y, x-y, z+1/3'
'-x+y, -x, z+2/3'
'x-y, -y, -z+2/3'
'-x, -x+y, -z+1/3'
'y, x, -z'

loop_
_atom_site_label
_atom_site_type_symbol
_atom_site_fract_x
_atom_site_fract_y
_atom_site_fract_z
_atom_site_U_iso_or_equiv
_atom_site_adp_type
_atom_site_occupancy
_atom_site_symmetry_multiplicity
_atom_site_calc_flag
_atom_site_refinement_flags
_atom_site_disorder_assembly
_atom_site_disorder_group
Ni1 Ni 0.51642(3) 0.07144(2) 0.88273(4) 0.03379(16) Uani 1 1 d . . .
O2 O 0.47055(15) 0.08181(14) 0.9908(2) 0.0400(8) Uani 1 1 d . . .
O5 O 0.43701(19) 0.0000 0.8333 0.0373(11) Uani 1 2 d S . .
H5A H 0.4111 -0.0129 0.8745 0.045 Uiso 0.50 1 calc PR . .
H5B H 0.4240 0.0129 0.7921 0.045 Uiso 0.50 1 calc PR . .
O3 O 0.52965(18) 0.01479(15) 0.9599(2) 0.0495(10) Uani 1 1 d . . .
O1 O 0.38403(18) -0.00475(17) 0.9801(2) 0.0593(11) Uani 1 1 d . . .
O4 O 0.49386(17) -0.07419(15) 0.8905(2) 0.0448(9) Uani 1 1 d . . .
N1 N 0.5054(2) 0.13783(17) 0.8161(3) 0.0415(10) Uani 1 1 d . . .
N2 N 0.5973(2) 0.13799(17) 0.9406(3) 0.0404(10) Uani 1 1 d . . .
C37 C 0.6160(2) -0.0104(3) 1.0383(3) 0.0452(13) Uani 1 1 d . C .
H37 H 0.6170 0.0293 1.0371 0.054 Uiso 1 1 calc R . .
C3 C 0.5095(2) 0.2384(2) 0.7323(3) 0.0434(12) Uani 1 1 d . . .
C32 C 0.5476(2) -0.0577(2) 1.0321(3) 0.0413(12) Uani 1 1 d . . .
C17 C 0.4422(3) 0.0951(2) 1.1684(3) 0.0426(12) Uani 1 1 d . B .
H17 H 0.4777 0.1256 1.1331 0.051 Uiso 1 1 calc R . .
C12 C 0.3915(3) 0.0625(3) 1.0988(4) 0.0473(13) Uani 1 1 d . . .
C16 C 0.4327(3) 0.1324(2) 1.2428(4) 0.0511(14) Uani 1 1 d . . .
C21 C 0.4926(3) 0.1685(3) 1.2929(4) 0.0493(13) Uani 1 1 d . B .
C31 C 0.5218(2) -0.0377(2) 0.9531(3) 0.0372(11) Uani 1 1 d . . .
C2 C 0.5039(3) 0.1896(2) 0.6846(4) 0.0527(15) Uani 1 1 d . . .
H2 H 0.5015 0.1897 0.6210 0.063 Uiso 1 1 calc R . .
C4 C 0.5117(3) 0.2342(3) 0.8262(4) 0.0562(15) Uani 1 1 d . . .
H4 H 0.5148 0.2660 0.8631 0.067 Uiso 1 1 calc R . .
C1 C 0.5017(3) 0.1406(2) 0.7274(4) 0.0502(14) Uani 1 1 d . . .
H1 H 0.4973 0.1077 0.6922 0.060 Uiso 1 1 calc R . .
C5 C 0.5095(3) 0.1842(2) 0.8643(4) 0.0541(15) Uani 1 1 d . . .
H5 H 0.5110 0.1823 0.9278 0.065 Uiso 1 1 calc R . .
C7 C 0.7012(3) 0.2150(3) 0.9325(4) 0.075(2) Uani 1 1 d . . .
H7 H 0.7353 0.2384 0.8953 0.090 Uiso 1 1 calc R . .
C24 C 0.6013(4) 0.2353(3) 1.3933(4) 0.0715(18) Uani 1 1 d . . .
C36 C 0.6516(3) -0.0068(3) 1.1242(4) 0.0604(16) Uani 1 1 d . . .
C15 C 0.4142(3) 0.1750(3) 1.1972(4) 0.0677(18) Uani 1 1 d . . .
H15A H 0.4037 0.1958 1.2439 0.081 Uiso 1 1 calc R . .
H15B H 0.4490 0.2062 1.1628 0.081 Uiso 1 1 calc R . .
C11 C 0.4182(2) 0.0445(2) 1.0179(3) 0.0420(12) Uani 1 1 d . . .
C20 C 0.5338(3) 0.1484(3) 1.3015(4) 0.0558(15) Uani 1 1 d . . .
C25 C 0.5864(3) 0.1816(3) 1.3507(4) 0.0685(18) Uani 1 1 d . B .
H25 H 0.6136 0.1665 1.3554 0.082 Uiso 1 1 calc R . .
C38 C 0.6510(3) -0.0087(4) 0.9545(4) 0.0701(19) Uani 1 1 d . . .
H38A H 0.6603 -0.0420 0.9567 0.084 Uiso 1 1 calc R C .
H38B H 0.6261 -0.0144 0.9005 0.084 Uiso 1 1 calc R . .
C18 C 0.4631(3) 0.0545(3) 1.2100(4) 0.0617(17) Uani 1 1 d . . .
H18A H 0.4326 0.0273 1.2541 0.074 Uiso 1 1 calc R B .
H18B H 0.4662 0.0291 1.1626 0.074 Uiso 1 1 calc R . .
C6 C 0.6463(3) 0.1733(3) 0.8938(4) 0.073(2) Uani 1 1 d . . .
H6 H 0.6440 0.1702 0.8303 0.087 Uiso 1 1 calc R . .
C13 C 0.3745(3) 0.1075(3) 1.0599(4) 0.0640(17) Uani 1 1 d . . .
H13A H 0.3387 0.0855 1.0206 0.077 Uiso 1 1 calc R . .
H13B H 0.4083 0.1374 1.0226 0.077 Uiso 1 1 calc R . .
C35 C 0.6151(4) -0.0049(4) 1.2025(4) 0.086(2) Uani 1 1 d . C .
H35A H 0.6345 -0.0071 1.2588 0.104 Uiso 1 1 calc R . .
H35B H 0.6161 0.0343 1.2019 0.104 Uiso 1 1 calc R . .
C9 C 0.6561(3) 0.1843(4) 1.0715(4) 0.083(3) Uani 1 1 d . . .
H9 H 0.6574 0.1861 1.1351 0.100 Uiso 1 1 calc R . .
C14 C 0.3602(4) 0.1410(4) 1.1340(5) 0.081(2) Uani 1 1 d . . .
H14A H 0.3501 0.1701 1.1059 0.097 Uiso 1 1 calc R . .
H14B H 0.3245 0.1115 1.1689 0.097 Uiso 1 1 calc R . .
C19 C 0.5235(4) 0.0900(3) 1.2562(4) 0.0700(19) Uani 1 1 d . B .
H19A H 0.5559 0.1004 1.2115 0.084 Uiso 1 1 calc R . .
H19B H 0.5270 0.0639 1.3022 0.084 Uiso 1 1 calc R . .
C27 C 0.3839(3) 0.0939(3) 1.3149(4) 0.075(2) Uani 1 1 d . . .
H27A H 0.3445 0.0699 1.2858 0.112 Uiso 1 1 calc R . .
H27B H 0.3815 0.1208 1.3594 0.112 Uiso 1 1 calc R . .
H27C H 0.3952 0.0667 1.3448 0.112 Uiso 1 1 calc R . .
C46 C 0.5346(3) -0.1228(3) 1.0159(5) 0.0671(18) Uani 1 1 d . . .
H46A H 0.5550 -0.1240 0.9609 0.101 Uiso 1 1 calc R . .
H46B H 0.4909 -0.1499 1.0097 0.101 Uiso 1 1 calc R . .
H46C H 0.5496 -0.1358 1.0668 0.101 Uiso 1 1 calc R . .
C26 C 0.3359(3) 0.0060(3) 1.1337(4) 0.075(2) Uani 1 1 d . . .
H26A H 0.3058 -0.0118 1.0857 0.112 Uiso 1 1 calc R . .
H26B H 0.3187 0.0167 1.1843 0.112 Uiso 1 1 calc R . .
H26C H 0.3476 -0.0234 1.1534 0.112 Uiso 1 1 calc R . .
C33 C 0.5166(3) -0.0538(3) 1.1186(4) 0.0687(19) Uani 1 1 d . C .
H33A H 0.5147 -0.0160 1.1179 0.082 Uiso 1 1 calc R . .
H33B H 0.4746 -0.0883 1.1206 0.082 Uiso 1 1 calc R . .
C22 C 0.5073(3) 0.2228(3) 1.3367(4) 0.0673(18) Uani 1 1 d . . .
H22 H 0.4799 0.2377 1.3329 0.081 Uiso 1 1 calc R B .
C34 C 0.5505(4) -0.0550(5) 1.2024(4) 0.100(3) Uani 1 1 d . . .
H34A H 0.5299 -0.0513 1.2562 0.119 Uiso 1 1 calc R C .
H34B H 0.5492 -0.0943 1.2057 0.119 Uiso 1 1 calc R . .
C23 C 0.5594(3) 0.2550(3) 1.3847(4) 0.0731(19) Uani 1 1 d . B .
H23 H 0.5674 0.2916 1.4128 0.088 Uiso 1 1 calc R . .
C49 C 0.6616(5) -0.0613(4) 1.1360(6) 0.111(3) Uani 1 1 d . C .
H49A H 0.6848 -0.0633 1.0850 0.166 Uiso 1 1 calc R . .
H49B H 0.6224 -0.0987 1.1389 0.166 Uiso 1 1 calc R . .
H49C H 0.6840 -0.0565 1.1916 0.166 Uiso 1 1 calc R . .
C39 C 0.7089(3) 0.0512(5) 0.9492(5) 0.101(3) Uani 1 1 d . C .
H39A H 0.7004 0.0825 0.9262 0.121 Uiso 1 1 calc R A 1
H39B H 0.7374 0.0481 0.9075 0.121 Uiso 1 1 calc R A 1
C10 C 0.6034(3) 0.1430(3) 1.0285(4) 0.078(2) Uani 1 1 d . . .
H10 H 0.5696 0.1168 1.0644 0.094 Uiso 1 1 calc R . .
C28A C 0.6593(4) 0.2694(4) 1.4467(6) 0.100(3) Uani 0.50 1 d PD B 3
H28A H 0.6656 0.2388 1.4794 0.120 Uiso 0.50 1 calc PR B 3
C29A C 0.7141(7) 0.3056(9) 1.3869(10) 0.120(6) Uiso 0.61(2) 1 d PD B 3
H29A H 0.7165 0.2788 1.3422 0.180 Uiso 0.61(2) 1 calc PR B 3
H29B H 0.7509 0.3239 1.4236 0.180 Uiso 0.61(2) 1 calc PR B 3
H29C H 0.7103 0.3375 1.3564 0.180 Uiso 0.61(2) 1 calc PR B 3
C30A C 0.6595(7) 0.3133(7) 1.5161(9) 0.101(6) Uiso 0.61(2) 1 d PD B 3
H30A H 0.6238 0.2922 1.5546 0.151 Uiso 0.61(2) 1 calc PR B 3
H30B H 0.6587 0.3469 1.4856 0.151 Uiso 0.61(2) 1 calc PR B 3
H30C H 0.6961 0.3290 1.5529 0.151 Uiso 0.61(2) 1 calc PR B 3
C28B C 0.6593(4) 0.2694(4) 1.4467(6) 0.100(3) Uani 0.50 1 d PD B 4
H28B H 0.6672 0.3116 1.4387 0.120 Uiso 0.50 1 calc PR B 4
C29B C 0.7141(9) 0.2751(13) 1.4017(13) 0.087(7) Uiso 0.39(2) 1 d PD B 4
H29D H 0.7098 0.2765 1.3365 0.131 Uiso 0.39(2) 1 calc PR B 4
H29E H 0.7185 0.2402 1.4172 0.131 Uiso 0.39(2) 1 calc PR B 4
H29F H 0.7499 0.3123 1.4217 0.131 Uiso 0.39(2) 1 calc PR B 4
C30B C 0.6534(13) 0.2645(16) 1.5431(12) 0.132(13) Uiso 0.39(2) 1 d PD B 4
H30D H 0.6155 0.2624 1.5610 0.197 Uiso 0.39(2) 1 calc PR B 4
H30E H 0.6875 0.2999 1.5708 0.197 Uiso 0.39(2) 1 calc PR B 4
H30F H 0.6531 0.2277 1.5629 0.197 Uiso 0.39(2) 1 calc PR B 4
C8 C 0.7064(2) 0.2226(2) 1.0229(3) 0.0450(13) Uani 1 1 d . . .
C40A C 0.7399(7) 0.0707(8) 1.0511(10) 0.067(7) Uani 0.498(17) 1 d PG C 1
C41A C 0.7099(6) 0.0442(8) 1.1306(12) 0.054(5) Uani 0.498(17) 1 d PG C 1
C42A C 0.7389(8) 0.0659(8) 1.2124(10) 0.104(8) Uani 0.498(17) 1 d PG C 1
H42A H 0.7184 0.0478 1.2668 0.125 Uiso 0.498(17) 1 calc PR C 1
C43A C 0.7980(7) 0.1140(7) 1.2146(10) 0.103(8) Uani 0.498(17) 1 d PG C 1
H43A H 0.8178 0.1289 1.2705 0.124 Uiso 0.498(17) 1 calc PR C 1
C44A C 0.8280(5) 0.1405(7) 1.1351(11) 0.077(6) Uani 0.498(17) 1 d PGD C 1
C45A C 0.7990(6) 0.1188(7) 1.0533(10) 0.079(6) Uani 0.498(17) 1 d PG C 1
H45A H 0.8195 0.1369 0.9989 0.095 Uiso 0.498(17) 1 calc PR C 1
C46A C 0.8965(7) 0.1906(7) 1.1357(13) 0.098(7) Uiso 0.498(17) 1 d PD C 1
H46D H 0.9106 0.1945 1.1992 0.117 Uiso 0.498(17) 1 calc PR C 1
C47A C 0.9407(12) 0.1819(14) 1.0789(18) 0.139(9) Uiso 0.498(17) 1 d PD C 1
H47A H 0.9376 0.1430 1.0938 0.208 Uiso 0.498(17) 1 calc PR C 1
H47B H 0.9820 0.2147 1.0908 0.208 Uiso 0.498(17) 1 calc PR C 1
H47C H 0.9312 0.1822 1.0153 0.208 Uiso 0.498(17) 1 calc PR C 1
C48A C 0.9041(11) 0.2515(9) 1.1095(16) 0.117(8) Uiso 0.498(17) 1 d PD C 1
H48A H 0.8756 0.2588 1.1437 0.175 Uiso 0.498(17) 1 calc PR C 1
H48B H 0.8961 0.2516 1.0452 0.175 Uiso 0.498(17) 1 calc PR C 1
H48C H 0.9456 0.2835 1.1226 0.175 Uiso 0.498(17) 1 calc PR C 1
C40B C 0.7405(7) 0.0791(8) 1.0211(10) 0.064(6) Uani 0.502(17) 1 d PG C 2
C41B C 0.7180(5) 0.0553(7) 1.1055(11) 0.053(5) Uani 0.502(17) 1 d PG C 2
C42B C 0.7522(5) 0.0828(8) 1.1817(9) 0.072(5) Uani 0.502(17) 1 d PG C 2
H42B H 0.7368 0.0665 1.2393 0.087 Uiso 0.502(17) 1 calc PR C 2
C43B C 0.8089(5) 0.1342(7) 1.1735(10) 0.079(7) Uani 0.502(17) 1 d PG C 2
H43B H 0.8322 0.1531 1.2255 0.095 Uiso 0.502(17) 1 calc PR C 2
C44B C 0.8314(5) 0.1581(7) 1.0891(12) 0.089(6) Uani 0.502(17) 1 d PGD C 2
C45B C 0.7972(7) 0.1305(8) 1.0129(9) 0.093(8) Uani 0.502(17) 1 d PG C 2
H45B H 0.8125 0.1468 0.9553 0.112 Uiso 0.502(17) 1 calc PR C 2
C46B C 0.8954(7) 0.2165(7) 1.0732(11) 0.089(6) Uiso 0.502(17) 1 d PD C 2
H46E H 0.8907 0.2411 1.0250 0.107 Uiso 0.502(17) 1 calc PR C 2
C47B C 0.9399(10) 0.1988(11) 1.0408(16) 0.114(8) Uiso 0.502(17) 1 d PD C 2
H47D H 0.9236 0.1730 0.9877 0.172 Uiso 0.502(17) 1 calc PR C 2
H47E H 0.9471 0.1765 1.0882 0.172 Uiso 0.502(17) 1 calc PR C 2
H47F H 0.9780 0.2352 1.0253 0.172 Uiso 0.502(17) 1 calc PR C 2
C48B C 0.9187(9) 0.2555(9) 1.1560(13) 0.102(7) Uiso 0.502(17) 1 d PD C 2
H48D H 0.8905 0.2693 1.1731 0.153 Uiso 0.502(17) 1 calc PR C 2
H48E H 0.9585 0.2906 1.1434 0.153 Uiso 0.502(17) 1 calc PR C 2
H48F H 0.9221 0.2319 1.2051 0.153 Uiso 0.502(17) 1 calc PR C 2

loop_
_atom_site_aniso_label
_atom_site_aniso_U_11
_atom_site_aniso_U_22
_atom_site_aniso_U_33
_atom_site_aniso_U_23
_atom_site_aniso_U_13
_atom_site_aniso_U_12
Ni1 0.0378(4) 0.0206(3) 0.0365(3) -0.0013(3) -0.0038(3) 0.0098(3)
O2 0.042(2) 0.0291(17) 0.0403(18) -0.0042(15) 0.0024(16) 0.0112(15)
O5 0.038(2) 0.028(2) 0.042(3) 0.000(2) 0.0001(10) 0.0138(12)
O3 0.060(2) 0.0255(18) 0.058(2) -0.0048(16) -0.0214(19) 0.0185(17)
O1 0.055(2) 0.042(2) 0.057(2) -0.0151(19) 0.013(2) 0.0059(18)
O4 0.055(2) 0.0326(18) 0.048(2) -0.0060(16) -0.0082(18) 0.0229(17)
N1 0.051(3) 0.022(2) 0.048(3) -0.0011(18) -0.005(2) 0.0156(19)
N2 0.048(3) 0.028(2) 0.040(2) -0.0009(18) -0.006(2) 0.015(2)
C37 0.056(3) 0.050(3) 0.033(3) 0.000(2) -0.006(2) 0.029(3)
C3 0.050(3) 0.034(3) 0.047(3) 0.006(2) 0.002(2) 0.021(2)
C32 0.053(3) 0.035(3) 0.037(3) 0.009(2) 0.002(2) 0.023(2)
C17 0.056(3) 0.034(3) 0.040(3) 0.004(2) 0.009(2) 0.024(3)
C12 0.046(3) 0.046(3) 0.046(3) -0.009(3) 0.003(2) 0.020(3)
C16 0.061(4) 0.049(3) 0.041(3) -0.010(2) 0.003(3) 0.026(3)
C21 0.062(4) 0.048(3) 0.043(3) -0.005(3) -0.001(3) 0.031(3)
C31 0.033(2) 0.029(2) 0.043(3) 0.004(2) 0.000(2) 0.010(2)
C2 0.079(4) 0.040(3) 0.044(3) -0.004(3) -0.011(3) 0.033(3)
C4 0.090(4) 0.038(3) 0.047(3) 0.000(3) -0.003(3) 0.037(3)
C1 0.078(4) 0.027(3) 0.042(3) -0.004(2) -0.011(3) 0.023(3)
C5 0.091(5) 0.036(3) 0.041(3) 0.005(2) 0.004(3) 0.035(3)
C7 0.043(3) 0.083(5) 0.045(3) -0.010(3) 0.000(3) -0.008(3)
C24 0.076(5) 0.079(5) 0.056(4) -0.021(3) -0.008(4) 0.036(4)
C36 0.075(5) 0.061(4) 0.048(3) -0.002(3) -0.015(3) 0.036(4)
C15 0.085(5) 0.070(4) 0.073(4) -0.031(3) -0.021(4) 0.058(4)
C11 0.044(3) 0.035(3) 0.041(3) -0.004(2) -0.003(2) 0.015(2)
C20 0.074(4) 0.058(4) 0.044(3) -0.007(3) -0.011(3) 0.040(3)
C25 0.077(5) 0.081(5) 0.060(4) -0.012(4) -0.012(3) 0.049(4)
C38 0.058(4) 0.096(5) 0.050(4) -0.015(4) 0.001(3) 0.034(4)
C18 0.099(5) 0.053(4) 0.050(3) -0.005(3) -0.005(3) 0.050(4)
C6 0.061(4) 0.070(4) 0.044(3) -0.011(3) -0.005(3) 0.000(4)
C13 0.060(4) 0.087(5) 0.062(4) -0.023(3) -0.012(3) 0.049(4)
C35 0.103(6) 0.101(6) 0.039(3) 0.001(4) -0.017(4) 0.039(5)
C9 0.055(4) 0.090(5) 0.042(3) -0.008(3) -0.007(3) -0.012(4)
C14 0.097(5) 0.104(6) 0.077(5) -0.038(4) -0.029(4) 0.078(5)
C19 0.109(6) 0.068(4) 0.056(3) -0.006(3) -0.020(4) 0.061(5)
C27 0.080(5) 0.079(5) 0.055(4) -0.016(4) 0.013(4) 0.033(4)
C46 0.082(5) 0.042(3) 0.080(4) 0.001(3) -0.016(4) 0.033(3)
C26 0.073(5) 0.066(4) 0.056(4) -0.016(3) 0.019(3) 0.012(4)
C33 0.081(5) 0.071(4) 0.043(3) 0.020(3) 0.020(3) 0.029(4)
C22 0.073(4) 0.062(4) 0.072(4) -0.025(3) -0.020(4) 0.038(4)
C34 0.129(8) 0.133(8) 0.036(4) 0.022(4) 0.013(4) 0.065(7)
C23 0.085(5) 0.050(4) 0.077(4) -0.015(3) -0.007(4) 0.029(4)
C49 0.148(9) 0.100(6) 0.114(6) -0.006(5) -0.065(6) 0.085(6)
C39 0.057(4) 0.124(8) 0.084(6) -0.007(5) 0.003(4) 0.017(5)
C10 0.051(4) 0.070(4) 0.049(4) -0.011(3) -0.001(3) -0.018(3)
C28A 0.083(6) 0.104(7) 0.098(6) -0.030(5) -0.022(5) 0.036(5)
C28B 0.083(6) 0.104(7) 0.098(6) -0.030(5) -0.022(5) 0.036(5)
C8 0.035(3) 0.039(3) 0.046(3) -0.001(2) -0.002(2) 0.007(2)
C40A 0.082(14) 0.076(12) 0.037(12) 0.016(10) -0.016(10) 0.034(11)
C41A 0.083(12) 0.046(8) 0.032(9) -0.003(7) -0.008(7) 0.032(8)
C42A 0.095(14) 0.082(12) 0.058(12) 0.004(10) -0.033(10) -0.015(11)
C43A 0.092(15) 0.106(15) 0.054(12) 0.008(10) -0.034(11) 0.006(12)
C44A 0.063(11) 0.062(11) 0.071(17) 0.015(10) -0.007(12) 0.005(9)
C45A 0.045(8) 0.084(12) 0.063(12) 0.006(11) -0.019(9) -0.002(8)
C40B 0.051(10) 0.087(13) 0.039(10) -0.002(9) 0.013(7) 0.023(9)
C41B 0.054(9) 0.060(11) 0.044(13) 0.007(9) -0.021(8) 0.028(8)
C42B 0.057(10) 0.104(15) 0.040(9) 0.004(9) -0.002(7) 0.028(11)
C43B 0.052(10) 0.099(15) 0.036(12) -0.008(10) -0.004(9) 0.000(10)
C44B 0.049(9) 0.080(13) 0.104(17) 0.025(12) 0.021(10) 0.008(9)
C45B 0.066(11) 0.132(19) 0.044(10) 0.002(10) 0.005(9) 0.021(11)

loop_
_atom_type_symbol
_atom_type_description
_atom_type_scat_dispersion_real
_atom_type_scat_dispersion_imag
_atom_type_scat_source
C C 0.0033 0.0016 'International Tables Vol C Tables 4.2.6.8 and 6.1.1.4'
H H 0.0000 0.0000 'International Tables Vol C Tables 4.2.6.8 and 6.1.1.4'
N N 0.0061 0.0033 'International Tables Vol C Tables 4.2.6.8 and 6.1.1.4'
O O 0.0106 0.0060 'International Tables Vol C Tables 4.2.6.8 and 6.1.1.4'
Ni Ni 0.3393 1.1124 'International Tables Vol C Tables 4.2.6.8 and 6.1.1.4'

loop_
_geom_angle_atom_site_label_1
_geom_angle_atom_site_label_2
_geom_angle_atom_site_label_3
_geom_angle
_geom_angle_site_symmetry_1
_geom_angle_site_symmetry_3
_geom_angle_publ_flag
O3 Ni1 O4 97.60(16) . 4_556 ?
O3 Ni1 O5 90.71(12) . . ?
O4 Ni1 O5 94.86(13) 4_556 . ?
O3 Ni1 O2 87.49(15) . . ?
O4 Ni1 O2 171.98(13) 4_556 . ?
O5 Ni1 O2 91.26(12) . . ?
O3 Ni1 N2 83.99(15) . . ?
O4 Ni1 N2 86.27(16) 4_556 . ?
O5 Ni1 N2 174.69(13) . . ?
O2 Ni1 N2 88.12(15) . . ?
O3 Ni1 N1 172.80(15) . . ?
O4 Ni1 N1 87.08(16) 4_556 . ?
O5 Ni1 N1 94.35(14) . . ?
O2 Ni1 N1 87.29(16) . . ?
N2 Ni1 N1 90.89(16) . . ?
C11 O2 Ni1 127.1(3) . . ?
Ni1 O5 Ni1 114.7(2) 4_556 . ?
C31 O3 Ni1 136.8(3) . . ?
C31 O4 Ni1 132.9(3) . 4_556 ?
C1 N1 C5 117.3(4) . . ?
C1 N1 Ni1 123.7(3) . . ?
C5 N1 Ni1 118.4(3) . . ?
C6 N2 C10 115.8(5) . . ?
C6 N2 Ni1 123.4(4) . . ?
C10 N2 Ni1 120.6(4) . . ?
C38 C37 C36 111.0(5) . . ?
C38 C37 C32 112.8(5) . . ?
C36 C37 C32 119.7(5) . . ?
C2 C3 C4 115.8(5) . . ?
C2 C3 C8 123.4(5) . 3_664 ?
C4 C3 C8 120.8(5) . 3_664 ?
C46 C32 C33 111.1(5) . . ?
C46 C32 C37 113.7(5) . . ?
C33 C32 C37 108.3(5) . . ?
C46 C32 C31 109.7(4) . . ?
C33 C32 C31 107.1(4) . . ?
C37 C32 C31 106.6(4) . . ?
C18 C17 C12 113.4(4) . . ?
C18 C17 C16 110.0(4) . . ?
C12 C17 C16 117.6(5) . . ?
C26 C12 C13 111.2(5) . . ?
C26 C12 C17 114.5(5) . . ?
C13 C12 C17 109.2(5) . . ?
C26 C12 C11 108.7(5) . . ?
C13 C12 C11 104.9(4) . . ?
C17 C12 C11 107.8(4) . . ?
C21 C16 C15 110.8(5) . . ?
C21 C16 C17 107.5(5) . . ?
C15 C16 C17 108.3(4) . . ?
C21 C16 C27 106.6(5) . . ?
C15 C16 C27 108.6(5) . . ?
C17 C16 C27 115.0(5) . . ?
C20 C21 C22 116.4(6) . . ?
C20 C21 C16 122.5(5) . . ?
C22 C21 C16 121.1(5) . . ?
O3 C31 O4 125.3(4) . . ?
O3 C31 C32 115.0(4) . . ?
O4 C31 C32 119.6(4) . . ?
C3 C2 C1 121.3(5) . . ?
C5 C4 C3 119.8(5) . . ?
N1 C1 C2 122.5(5) . . ?
N1 C5 C4 123.2(5) . . ?
C8 C7 C6 120.6(5) . . ?
C25 C24 C23 115.8(6) . . ?
C25 C24 C28B 121.0(7) . . ?
C23 C24 C28B 123.1(7) . . ?
C25 C24 C28A 121.0(7) . . ?
C23 C24 C28A 123.1(7) . . ?
C28B C24 C28A 0.0(7) . . ?
C41A C36 C35 107.6(10) . . ?
C41A C36 C37 115.5(9) . . ?
C35 C36 C37 106.8(5) . . ?
C41A C36 C49 104.5(11) . . ?
C35 C36 C49 108.8(7) . . ?
C37 C36 C49 113.4(5) . . ?
C41A C36 C41B 13.9(10) . . ?
C35 C36 C41B 116.8(9) . . ?
C37 C36 C41B 101.9(7) . . ?
C49 C36 C41B 109.1(9) . . ?
C14 C15 C16 112.2(5) . . ?
O1 C11 O2 124.0(5) . . ?
O1 C11 C12 117.1(5) . . ?
O2 C11 C12 118.7(4) . . ?
C25 C20 C21 120.4(6) . . ?
C25 C20 C19 118.0(6) . . ?
C21 C20 C19 121.6(6) . . ?
C24 C25 C20 123.4(7) . . ?
C39 C38 C37 109.5(6) . . ?
C19 C18 C17 112.4(5) . . ?
N2 C6 C7 123.5(6) . . ?
C12 C13 C14 112.2(5) . . ?
C34 C35 C36 114.0(6) . . ?
C8 C9 C10 120.4(6) . . ?
C15 C14 C13 110.9(5) . . ?
C18 C19 C20 114.3(5) . . ?
C34 C33 C32 111.6(6) . . ?
C23 C22 C21 122.4(7) . . ?
C35 C34 C33 112.2(6) . . ?
C22 C23 C24 121.6(6) . . ?
C40B C39 C38 122.1(10) . . ?
C40B C39 C40A 13.3(12) . . ?
C38 C39 C40A 109.5(8) . . ?
N2 C10 C9 123.9(6) . . ?
C24 C28A C29A 112.3(9) . . ?
C24 C28A C30A 115.0(9) . . ?
C29A C28A C30A 106.7(10) . . ?
C30B C28B C29B 120.6(14) . . ?
C30B C28B C24 116.3(13) . . ?
C29B C28B C24 114.8(10) . . ?
C7 C8 C9 115.6(5) . . ?
C7 C8 C3 122.2(5) . 2_655 ?
C9 C8 C3 122.1(5) . 2_655 ?
C41A C40A C45A 120.0 . . ?
C41A C40A C39 124.5(10) . . ?
C45A C40A C39 115.4(9) . . ?
C40A C41A C42A 120.0 . . ?
C40A C41A C36 117.6(11) . . ?
C42A C41A C36 122.3(11) . . ?
C43A C42A C41A 120.0 . . ?
C42A C43A C44A 120.0 . . ?
C45A C44A C43A 120.0 . . ?
C45A C44A C46A 119.0(12) . . ?
C43A C44A C46A 120.7(12) . . ?
C44A C45A C40A 120.0 . . ?
C47A C46A C48A 106.5(18) . . ?
C47A C46A C44A 119.1(17) . . ?
C48A C46A C44A 110.7(16) . . ?
C39 C40B C41B 119.5(12) . . ?
C39 C40B C45B 120.4(12) . . ?
C41B C40B C45B 120.0 . . ?
C42B C41B C40B 120.0 . . ?
C42B C41B C36 115.3(9) . . ?
C40B C41B C36 124.7(9) . . ?
C43B C42B C41B 120.0 . . ?
C44B C43B C42B 120.0 . . ?
C43B C44B C45B 120.0 . . ?
C43B C44B C46B 123.6(12) . . ?
C45B C44B C46B 116.4(12) . . ?
C44B C45B C40B 120.0 . . ?
C47B C46B C48B 110.8(16) . . ?
C47B C46B C44B 110.1(16) . . ?
C48B C46B C44B 112.3(13) . . ?

loop_
_geom_bond_atom_site_label_1
_geom_bond_atom_site_label_2
_geom_bond_distance
_geom_bond_site_symmetry_2
_geom_bond_publ_flag
Ni1 O3 2.004(3) . ?
Ni1 O4 2.043(4) 4_556 ?
Ni1 O5 2.069(3) . ?
Ni1 O2 2.086(3) . ?
Ni1 N2 2.095(4) . ?
Ni1 N1 2.101(4) . ?
O2 C11 1.258(6) . ?
O5 Ni1 2.069(3) 4_556 ?
O3 C31 1.256(6) . ?
O1 C11 1.251(6) . ?
O4 C31 1.258(6) . ?
O4 Ni1 2.043(4) 4_556 ?
N1 C1 1.331(6) . ?
N1 C5 1.343(7) . ?
N2 C6 1.317(7) . ?
N2 C10 1.317(7) . ?
C37 C38 1.525(8) . ?
C37 C36 1.545(7) . ?
C37 C32 1.552(8) . ?
C3 C2 1.378(7) . ?
C3 C4 1.406(7) . ?
C3 C8 1.477(7) 3_664 ?
C32 C46 1.540(8) . ?
C32 C33 1.543(8) . ?
C32 C31 1.556(7) . ?
C17 C18 1.516(7) . ?
C17 C12 1.539(8) . ?
C17 C16 1.558(7) . ?
C12 C26 1.522(8) . ?
C12 C13 1.529(8) . ?
C12 C11 1.564(7) . ?
C16 C21 1.529(8) . ?
C16 C15 1.544(8) . ?
C16 C27 1.564(8) . ?
C21 C20 1.388(8) . ?
C21 C22 1.403(8) . ?
C2 C1 1.378(7) . ?
C4 C5 1.373(8) . ?
C7 C8 1.358(8) . ?
C7 C6 1.392(8) . ?
C24 C25 1.381(9) . ?
C24 C23 1.394(10) . ?
C24 C28B 1.516(10) . ?
C24 C28A 1.516(10) . ?
C36 C41A 1.408(12) . ?
C36 C35 1.508(10) . ?
C36 C49 1.547(9) . ?
C36 C41B 1.666(12) . ?
C15 C14 1.531(9) . ?
C20 C25 1.385(9) . ?
C20 C19 1.535(8) . ?
C38 C39 1.506(10) . ?
C18 C19 1.508(10) . ?
C13 C14 1.550(8) . ?
C35 C34 1.499(12) . ?
C9 C8 1.370(8) . ?
C9 C10 1.383(8) . ?
C33 C34 1.528(9) . ?
C22 C23 1.365(9) . ?
C39 C40B 1.316(14) . ?
C39 C40A 1.669(13) . ?
C28A C29A 1.521(14) . ?
C28A C30A 1.524(13) . ?
C28B C30B 1.443(15) . ?
C28B C29B 1.490(15) . ?
C8 C3 1.477(7) 2_655 ?
C40A C41A 1.3900 . ?
C40A C45A 1.3900 . ?
C41A C42A 1.3900 . ?
C42A C43A 1.3900 . ?
C43A C44A 1.3900 . ?
C44A C45A 1.3900 . ?
C44A C46A 1.568(15) . ?
C46A C47A 1.514(17) . ?
C46A C48A 1.519(17) . ?
C40B C41B 1.3900 . ?
C40B C45B 1.3900 . ?
C41B C42B 1.3900 . ?
C42B C43B 1.3900 . ?
C43B C44B 1.3900 . ?
C44B C45B 1.3900 . ?
C44B C46B 1.587(15) . ?
C46B C47B 1.498(16) . ?
C46B C48B 1.508(16) . ?
